data_9009539
loop_
_publ_author_name
'Yakubovich, O. V.'
'Simonov, M. A.'
'Matvienko, E. N.'
'Belov, N. V.'

_publ_section_title
;The crystal structure of the synthetic finite Fe-term of the series triplite
 - zwieselite Fe2(PO4)F
;
_journal_name_full 'Doklady Akademii Nauk SSSR'
_journal_page_first 576
_journal_page_last 579
_journal_volume 238
_journal_year 1978
_chemical_formula_sum 'F Fe2 O4 P'
_chemical_name_mineral Zwieselite
_space_group_IT_number 15
_symmetry_space_group_name_Hall '-I 2a'
_symmetry_space_group_name_H-M 'I 1 1 2/a'
_cell_angle_alpha 90
_cell_angle_beta 90
_cell_angle_gamma 107.72
_cell_length_a 11.999
_cell_length_b 9.890
_cell_length_c 6.489
_cell_formula_units_Z 8
_cell_volume 733.516
_database_code_amcsd 0012458
_exptl_crystal_density_diffrn 4.087
_cod_original_formula_sum 'Fe2 P O4 F'
_cod_database_code 9009539

loop_
_space_group_symop_operation_xyz
x,y,z
1/2+x,1/2+y,1/2+z
1/2-x,-y,z
-x,1/2-y,1/2+z
1/2+x,y,-z
+x,1/2+y,1/2-z
-x,-y,-z
1/2-x,1/2-y,1/2-z

loop_
_atom_site_aniso_label
_atom_site_aniso_U_11
_atom_site_aniso_U_22
_atom_site_aniso_U_33
_atom_site_aniso_U_12
_atom_site_aniso_U_13
_atom_site_aniso_U_23
Fe1 0.00823 0.00633 0.01038 0.00304 0.00304 0.00076
Fe2 0.00911 0.00734 0.00569 0.00316 -0.00088 -0.00101
P 0.00468 0.00569 0.00506 0.00228 0.00000 0.00000
O1 0.01329 0.01329 0.00696 0.00924 -0.00038 -0.00304
O2 0.00899 0.00747 0.01177 0.00101 -0.00291 0.00088
O3 0.00810 0.01329 0.01025 0.00861 0.00202 0.00228
O4 0.01203 0.00886 0.00569 0.00329 0.00050 0.00164
F 0.01633 0.02913 0.02431 -0.00493 0.00266 -0.01557

loop_
_atom_site_label
_atom_site_fract_x
_atom_site_fract_y
_atom_site_fract_z
Fe1 0.19092 0.19415 0.97691
Fe2 0.09267 0.44905 0.14738
P 0.07663 0.38279 0.65836
O1 0.05630 0.47630 0.83470
O2 0.96140 0.26690 0.60790
O3 0.17090 0.31370 0.71610
O4 0.11900 0.48080 0.46880
F 0.26640 0.37270 0.14440

loop_
_cod_related_entry_id
_cod_related_entry_database
_cod_related_entry_code
1 AMCSD 0012458
